data_7159156
loop_
_publ_author_name
'Dhillon, Prakriti'
'Anaspure, Prasad'
'Wiklander, Jesper G.'
'Kathiravan, Subban'
'Nicholls, Ian A.'

_publ_section_title
;
 Diyne-steered switchable regioselectivity in cobalt(II)-catalysed
 C(sp<sup>2</sup>)-H activation of amides with unsymmetrical 1,3-diynes.
;
_journal_issue 9
_journal_name_full 'Organic &amp; biomolecular chemistry'
_journal_page_first 1942
_journal_page_last 1951
_journal_paper_doi 10.1039/d2ob02193e
_journal_volume 21
_journal_year 2023
_chemical_formula_sum 'C29 H22 N2 O2'
_chemical_formula_weight 430.48
_space_group_crystal_system triclinic
_space_group_IT_number 2
_space_group_name_Hall '-P 1'
_space_group_name_H-M_alt 'P -1'
_atom_sites_solution_hydrogens geom
_audit_creation_method SHELXL-2014/7
_audit_update_record
;
2020-11-02 deposited with the CCDC.	2023-01-18 downloaded from the CCDC.
;
_cell_angle_alpha 93.7241(17)
_cell_angle_beta 98.7149(18)
_cell_angle_gamma 99.1029(17)
_cell_formula_units_Z 2
_cell_length_a 9.1585(3)
_cell_length_b 10.7347(4)
_cell_length_c 11.6344(5)
_cell_measurement_reflns_used 2081
_cell_measurement_temperature 296(2)
_cell_measurement_theta_max 20.59
_cell_measurement_theta_min 2.50
_cell_volume 1111.73(7)
_computing_cell_refinement 'Bruker SAINT'
_computing_data_collection 'Bruker APEX2'
_computing_data_reduction 'Bruker SAINT'
_computing_molecular_graphics 'Bruker SHELXTL'
_computing_publication_material 'Bruker SHELXTL'
_computing_structure_refinement 'SHELXL-2014/7 (Sheldrick, 2014)'
_computing_structure_solution 'SHELXS-97 (Sheldrick 2008)'
_diffrn_ambient_temperature 296(2)
_diffrn_measured_fraction_theta_full 0.998
_diffrn_measured_fraction_theta_max 0.998
_diffrn_measurement_device_type 'Bruker APEX-II CCD'
_diffrn_measurement_method '\f and \w scans'
_diffrn_radiation_type MoK\a
_diffrn_radiation_wavelength 0.71073
_diffrn_reflns_av_R_equivalents 0.0417
_diffrn_reflns_av_unetI/netI 0.0471
_diffrn_reflns_Laue_measured_fraction_full 0.998
_diffrn_reflns_Laue_measured_fraction_max 0.998
_diffrn_reflns_limit_h_max 10
_diffrn_reflns_limit_h_min -10
_diffrn_reflns_limit_k_max 12
_diffrn_reflns_limit_k_min -12
_diffrn_reflns_limit_l_max 13
_diffrn_reflns_limit_l_min -13
_diffrn_reflns_number 15039
_diffrn_reflns_point_group_measured_fraction_full 0.998
_diffrn_reflns_point_group_measured_fraction_max 0.998
_diffrn_reflns_theta_full 24.998
_diffrn_reflns_theta_max 24.998
_diffrn_reflns_theta_min 1.778
_exptl_absorpt_coefficient_mu 0.081
_exptl_absorpt_correction_T_max 0.987
_exptl_absorpt_correction_T_min 0.980
_exptl_absorpt_correction_type multi-scan
_exptl_absorpt_process_details 'SADABS V2014/5(Bruker AXS.Inc)'
_exptl_crystal_colour colourless
_exptl_crystal_density_diffrn 1.286
_exptl_crystal_description Block
_exptl_crystal_F_000 452
_exptl_crystal_size_max 0.250
_exptl_crystal_size_mid 0.220
_exptl_crystal_size_min 0.160
_refine_diff_density_max 0.518
_refine_diff_density_min -0.442
_refine_diff_density_rms 0.051
_refine_ls_extinction_coef 0.018(5)
_refine_ls_extinction_expression Fc^*^=kFc[1+0.001xFc^2^\l^3^/sin(2\q)]^-1/4^
_refine_ls_extinction_method 'SHELXL-2014/7 (Sheldrick 2014'
_refine_ls_goodness_of_fit_ref 1.057
_refine_ls_hydrogen_treatment constr
_refine_ls_matrix_type full
_refine_ls_number_parameters 302
_refine_ls_number_reflns 3903
_refine_ls_number_restraints 0
_refine_ls_restrained_S_all 1.057
_refine_ls_R_factor_all 0.1127
_refine_ls_R_factor_gt 0.0654
_refine_ls_shift/su_max 0.000
_refine_ls_shift/su_mean 0.000
_refine_ls_structure_factor_coef Fsqd
_refine_ls_weighting_details 'w=1/[\s^2^(Fo^2^)+(0.0965P)^2^+0.4904P] where P=(Fo^2^+2Fc^2^)/3'
_refine_ls_weighting_scheme calc
_refine_ls_wR_factor_gt 0.1776
_refine_ls_wR_factor_ref 0.2109
_reflns_Friedel_coverage 0.000
_reflns_number_gt 2286
_reflns_number_total 3903
_reflns_threshold_expression 'I > 2\s(I)'
_cod_data_source_file d2ob02193e2.cif
_cod_data_source_block ch1
_cod_depositor_comments 'Adding full bibliography for 7159156--7159161.cif.'
_cod_database_code 7159156
_shelx_shelxl_version_number 2014/7
_shelx_space_group_comment
; 
The symmetry employed for this shelxl refinement is uniquely defined 
by the following loop, which should always be used as a source of 
symmetry information in preference to the above space-group names. 
They are only intended as comments. 
;
_shelx_estimated_absorpt_t_min 0.980
_shelx_estimated_absorpt_t_max 0.987

loop_
_space_group_symop_operation_xyz
'x, y, z'
'-x, -y, -z'

loop_
_atom_site_label
_atom_site_type_symbol
_atom_site_fract_x
_atom_site_fract_y
_atom_site_fract_z
_atom_site_U_iso_or_equiv
_atom_site_adp_type
_atom_site_occupancy
_atom_site_site_symmetry_order
_atom_site_calc_flag
_atom_site_refinement_flags_posn
_atom_site_refinement_flags_adp
_atom_site_refinement_flags_occupancy
_atom_site_disorder_assembly
_atom_site_disorder_group
C1 C 0.4944(3) 0.2616(3) 0.7574(2) 0.0415(7) Uani 1 1 d . . . . .
C2 C 0.6092(3) 0.2715(3) 0.8477(2) 0.0394(7) Uani 1 1 d . . . . .
C3 C 0.6448(3) 0.1575(3) 0.8949(2) 0.0397(7) Uani 1 1 d . . . . .
C4 C 0.7564(3) 0.1606(3) 0.9937(3) 0.0508(8) Uani 1 1 d . . . . .
H4 H 0.8115 0.2378 1.0280 0.061 Uiso 1 1 calc R U . . .
C5 C 0.7839(4) 0.0505(3) 1.0393(3) 0.0608(9) Uani 1 1 d . . . . .
H5 H 0.8576 0.0538 1.1045 0.073 Uiso 1 1 calc R U . . .
C6 C 0.7041(4) -0.0647(3) 0.9900(3) 0.0611(9) Uani 1 1 d . . . . .
H6 H 0.7230 -0.1383 1.0231 0.073 Uiso 1 1 calc R U . . .
C7 C 0.5969(4) -0.0725(3) 0.8927(3) 0.0523(8) Uani 1 1 d . . . . .
H7 H 0.5449 -0.1511 0.8590 0.063 Uiso 1 1 calc R U . . .
C8 C 0.5660(3) 0.0389(3) 0.8440(2) 0.0416(7) Uani 1 1 d . . . . .
C9 C 0.4498(3) 0.0295(3) 0.7419(3) 0.0474(8) Uani 1 1 d . . . . .
C10 C 0.3077(3) 0.1420(3) 0.6005(3) 0.0488(8) Uani 1 1 d . . . . .
C11 C 0.1612(3) 0.1485(3) 0.6177(3) 0.0480(8) Uani 1 1 d . . . . .
C12 C -0.0142(4) 0.1540(4) 0.7367(4) 0.0710(11) Uani 1 1 d . . . . .
H12 H -0.0395 0.1542 0.8112 0.085 Uiso 1 1 calc R U . . .
C13 C -0.1263(4) 0.1602(4) 0.6452(4) 0.0722(11) Uani 1 1 d . . . . .
H13 H -0.2233 0.1638 0.6584 0.087 Uiso 1 1 calc R U . . .
C14 C -0.0934(4) 0.1611(3) 0.5363(3) 0.0592(10) Uani 1 1 d . . . . .
H14 H -0.1686 0.1643 0.4737 0.071 Uiso 1 1 calc R U . . .
C15 C 0.0531(4) 0.1572(3) 0.5163(3) 0.0499(8) Uani 1 1 d . . . . .
C16 C 0.0958(4) 0.1606(3) 0.4065(3) 0.0658(10) Uani 1 1 d . . . . .
H16 H 0.0256 0.1668 0.3413 0.079 Uiso 1 1 calc R U . . .
C17 C 0.2428(5) 0.1548(4) 0.3941(3) 0.0748(11) Uani 1 1 d . . . . .
H17 H 0.2726 0.1578 0.3212 0.090 Uiso 1 1 calc R U . . .
C18 C 0.3459(4) 0.1444(3) 0.4939(3) 0.0546(9) Uani 1 1 d . . . . .
H18 H 0.4443 0.1390 0.4857 0.066 Uiso 1 1 calc R U . . .
C19 C 0.4389(3) 0.3697(3) 0.7135(3) 0.0443(8) Uani 1 1 d . . . . .
C20 C 0.3863(3) 0.4594(3) 0.6835(3) 0.0472(8) Uani 1 1 d . . . . .
C21 C 0.3149(4) 0.5651(3) 0.6412(3) 0.0535(9) Uani 1 1 d . . . . .
C22 C 0.1568(5) 0.5436(6) 0.6578(6) 0.144(3) Uani 1 1 d . . . . .
H22A H 0.1516 0.5320 0.7383 0.217 Uiso 1 1 calc R U . . .
H22B H 0.1039 0.4692 0.6098 0.217 Uiso 1 1 calc R U . . .
H22C H 0.1121 0.6155 0.6361 0.217 Uiso 1 1 calc R U . . .
C23 C 0.3327(7) 0.5793(6) 0.5201(4) 0.153(3) Uani 1 1 d . . . . .
H23A H 0.2890 0.6501 0.4938 0.229 Uiso 1 1 calc R U . . .
H23B H 0.2834 0.5036 0.4723 0.229 Uiso 1 1 calc R U . . .
H23C H 0.4374 0.5934 0.5144 0.229 Uiso 1 1 calc R U . . .
C24 C 0.6950(3) 0.3988(3) 0.8928(3) 0.0406(7) Uani 1 1 d . . . . .
C25 C 0.7931(4) 0.4617(3) 0.8275(3) 0.0590(9) Uani 1 1 d . . . . .
H25 H 0.8049 0.4232 0.7563 0.071 Uiso 1 1 calc R U . . .
C26 C 0.8733(4) 0.5801(3) 0.8663(4) 0.0722(11) Uani 1 1 d . . . . .
H26 H 0.9390 0.6208 0.8216 0.087 Uiso 1 1 calc R U . . .
C27 C 0.8569(4) 0.6379(3) 0.9698(3) 0.0645(10) Uani 1 1 d . . . . .
H27 H 0.9113 0.7181 0.9958 0.077 Uiso 1 1 calc R U . . .
C28 C 0.7613(4) 0.5786(3) 1.0353(3) 0.0670(10) Uani 1 1 d . . . . .
H28 H 0.7500 0.6185 1.1060 0.080 Uiso 1 1 calc R U . . .
C29 C 0.6805(4) 0.4591(3) 0.9976(3) 0.0556(9) Uani 1 1 d . . . . .
H29 H 0.6158 0.4191 1.0435 0.067 Uiso 1 1 calc R U . . .
N1 N 0.4203(3) 0.1428(2) 0.7034(2) 0.0472(7) Uani 1 1 d . . . . .
N2 N 0.1238(3) 0.1479(3) 0.7276(2) 0.0540(7) Uani 1 1 d . . . . .
O1 O 0.3796(3) -0.0708(2) 0.6902(2) 0.0681(7) Uani 1 1 d . . . . .
O2 O 0.3874(7) 0.6728(3) 0.7132(4) 0.198(3) Uani 1 1 d . . . . .
H2 H 0.4006 0.7328 0.6736 0.296 Uiso 1 1 calc R U . . .

loop_
_atom_site_aniso_label
_atom_site_aniso_U_11
_atom_site_aniso_U_22
_atom_site_aniso_U_33
_atom_site_aniso_U_23
_atom_site_aniso_U_13
_atom_site_aniso_U_12
C1 0.0465(17) 0.0315(16) 0.0435(17) 0.0035(13) -0.0008(14) 0.0053(13)
C2 0.0398(16) 0.0365(17) 0.0400(17) 0.0043(13) 0.0010(13) 0.0056(13)
C3 0.0385(15) 0.0392(17) 0.0410(17) 0.0077(14) 0.0027(13) 0.0075(13)
C4 0.0444(17) 0.048(2) 0.055(2) 0.0096(16) -0.0045(15) 0.0056(15)
C5 0.053(2) 0.063(2) 0.062(2) 0.0181(19) -0.0114(16) 0.0136(18)
C6 0.064(2) 0.052(2) 0.070(2) 0.0192(18) -0.0005(18) 0.0207(18)
C7 0.061(2) 0.0408(19) 0.054(2) 0.0075(15) 0.0026(16) 0.0131(16)
C8 0.0422(16) 0.0385(18) 0.0440(18) 0.0077(14) 0.0013(13) 0.0106(14)
C9 0.0594(19) 0.0322(18) 0.0471(19) 0.0040(15) -0.0021(15) 0.0076(15)
C10 0.057(2) 0.0389(18) 0.047(2) 0.0014(14) -0.0014(15) 0.0082(15)
C11 0.0563(19) 0.0279(16) 0.055(2) -0.0011(14) -0.0023(15) 0.0052(14)
C12 0.059(2) 0.080(3) 0.073(3) -0.003(2) 0.011(2) 0.011(2)
C13 0.062(2) 0.072(3) 0.080(3) 0.000(2) 0.000(2) 0.0164(19)
C14 0.061(2) 0.043(2) 0.065(2) -0.0021(17) -0.0186(18) 0.0128(16)
C15 0.059(2) 0.0315(17) 0.052(2) -0.0005(14) -0.0133(16) 0.0089(15)
C16 0.079(3) 0.055(2) 0.060(2) 0.0074(18) -0.0080(19) 0.0158(19)
C17 0.105(3) 0.072(3) 0.043(2) 0.0037(18) 0.003(2) 0.013(2)
C18 0.062(2) 0.060(2) 0.042(2) 0.0061(16) 0.0076(16) 0.0109(17)
C19 0.0505(18) 0.0374(18) 0.0421(18) 0.0049(14) 0.0001(14) 0.0059(15)
C20 0.0501(18) 0.0384(18) 0.0496(19) 0.0055(15) -0.0004(14) 0.0048(15)
C21 0.063(2) 0.0367(18) 0.061(2) 0.0074(16) 0.0006(16) 0.0171(16)
C22 0.102(4) 0.166(6) 0.217(7) 0.116(5) 0.078(4) 0.092(4)
C23 0.242(7) 0.186(6) 0.106(4) 0.105(4) 0.096(4) 0.166(6)
C24 0.0407(16) 0.0360(17) 0.0433(18) 0.0048(13) 0.0002(13) 0.0064(13)
C25 0.064(2) 0.053(2) 0.058(2) -0.0056(17) 0.0209(17) -0.0009(17)
C26 0.068(2) 0.055(2) 0.092(3) 0.001(2) 0.033(2) -0.0111(19)
C27 0.061(2) 0.042(2) 0.084(3) -0.0083(19) 0.010(2) -0.0028(17)
C28 0.079(2) 0.056(2) 0.061(2) -0.0141(18) 0.0143(19) 0.0017(19)
C29 0.064(2) 0.048(2) 0.053(2) 0.0018(16) 0.0163(16) -0.0028(16)
N1 0.0508(15) 0.0380(15) 0.0469(15) 0.0041(12) -0.0112(12) 0.0077(12)
N2 0.0561(17) 0.0556(18) 0.0463(17) 0.0052(13) -0.0024(13) 0.0077(13)
O1 0.0895(18) 0.0347(13) 0.0669(16) -0.0010(12) -0.0218(13) 0.0061(12)
O2 0.292(6) 0.047(2) 0.202(5) -0.021(2) -0.126(4) 0.045(3)

loop_
_atom_type_symbol
_atom_type_description
_atom_type_scat_dispersion_real
_atom_type_scat_dispersion_imag
_atom_type_scat_source
C C 0.0033 0.0016 'International Tables Vol C Tables 4.2.6.8 and 6.1.1.4'
H H 0.0000 0.0000 'International Tables Vol C Tables 4.2.6.8 and 6.1.1.4'
N N 0.0061 0.0033 'International Tables Vol C Tables 4.2.6.8 and 6.1.1.4'
O O 0.0106 0.0060 'International Tables Vol C Tables 4.2.6.8 and 6.1.1.4'

loop_
_geom_angle_atom_site_label_1
_geom_angle_atom_site_label_2
_geom_angle_atom_site_label_3
_geom_angle
_geom_angle_site_symmetry_1
_geom_angle_site_symmetry_3
_geom_angle_publ_flag
C2 C1 N1 121.2(3) . . ?
C2 C1 C19 122.6(3) . . ?
N1 C1 C19 116.2(2) . . ?
C1 C2 C3 118.5(3) . . ?
C1 C2 C24 119.0(3) . . ?
C3 C2 C24 122.5(2) . . ?
C8 C3 C4 118.2(3) . . ?
C8 C3 C2 120.1(2) . . ?
C4 C3 C2 121.7(3) . . ?
C5 C4 C3 120.4(3) . . ?
C5 C4 H4 119.8 . . ?
C3 C4 H4 119.8 . . ?
C4 C5 C6 120.9(3) . . ?
C4 C5 H5 119.6 . . ?
C6 C5 H5 119.6 . . ?
C7 C6 C5 120.8(3) . . ?
C7 C6 H6 119.6 . . ?
C5 C6 H6 119.6 . . ?
C6 C7 C8 119.7(3) . . ?
C6 C7 H7 120.2 . . ?
C8 C7 H7 120.2 . . ?
C3 C8 C7 120.1(3) . . ?
C3 C8 C9 120.7(3) . . ?
C7 C8 C9 119.1(3) . . ?
O1 C9 N1 119.8(3) . . ?
O1 C9 C8 124.5(3) . . ?
N1 C9 C8 115.7(3) . . ?
C18 C10 C11 121.3(3) . . ?
C18 C10 N1 120.8(3) . . ?
C11 C10 N1 117.7(3) . . ?
N2 C11 C10 120.8(3) . . ?
N2 C11 C15 121.9(3) . . ?
C10 C11 C15 117.3(3) . . ?
N2 C12 C13 125.3(4) . . ?
N2 C12 H12 117.4 . . ?
C13 C12 H12 117.4 . . ?
C14 C13 C12 118.9(4) . . ?
C14 C13 H13 120.5 . . ?
C12 C13 H13 120.5 . . ?
C13 C14 C15 120.7(3) . . ?
C13 C14 H14 119.7 . . ?
C15 C14 H14 119.7 . . ?
C16 C15 C14 123.8(3) . . ?
C16 C15 C11 120.3(3) . . ?
C14 C15 C11 115.9(3) . . ?
C17 C16 C15 120.1(3) . . ?
C17 C16 H16 119.9 . . ?
C15 C16 H16 119.9 . . ?
C16 C17 C18 118.6(3) . . ?
C16 C17 H17 120.7 . . ?
C18 C17 H17 120.7 . . ?
C10 C18 C17 122.3(3) . . ?
C10 C18 H18 118.8 . . ?
C17 C18 H18 118.8 . . ?
C20 C19 C1 175.1(3) . . ?
C19 C20 C21 176.6(3) . . ?
O2 C21 C23 110.8(4) . . ?
O2 C21 C20 106.2(3) . . ?
C23 C21 C20 109.8(3) . . ?
O2 C21 C22 107.5(5) . . ?
C23 C21 C22 113.0(4) . . ?
C20 C21 C22 109.3(3) . . ?
C21 C22 H22A 109.5 . . ?
C21 C22 H22B 109.5 . . ?
H22A C22 H22B 109.5 . . ?
C21 C22 H22C 109.5 . . ?
H22A C22 H22C 109.5 . . ?
H22B C22 H22C 109.5 . . ?
C21 C23 H23A 109.5 . . ?
C21 C23 H23B 109.5 . . ?
H23A C23 H23B 109.5 . . ?
C21 C23 H23C 109.5 . . ?
H23A C23 H23C 109.5 . . ?
H23B C23 H23C 109.5 . . ?
C29 C24 C25 117.7(3) . . ?
C29 C24 C2 122.7(3) . . ?
C25 C24 C2 119.6(3) . . ?
C26 C25 C24 121.0(3) . . ?
C26 C25 H25 119.5 . . ?
C24 C25 H25 119.5 . . ?
C27 C26 C25 120.2(3) . . ?
C27 C26 H26 119.9 . . ?
C25 C26 H26 119.9 . . ?
C26 C27 C28 120.0(3) . . ?
C26 C27 H27 120.0 . . ?
C28 C27 H27 120.0 . . ?
C27 C28 C29 120.4(3) . . ?
C27 C28 H28 119.8 . . ?
C29 C28 H28 119.8 . . ?
C24 C29 C28 120.6(3) . . ?
C24 C29 H29 119.7 . . ?
C28 C29 H29 119.7 . . ?
C9 N1 C1 123.6(2) . . ?
C9 N1 C10 119.2(2) . . ?
C1 N1 C10 117.2(2) . . ?
C12 N2 C11 117.3(3) . . ?
C21 O2 H2 109.5 . . ?

loop_
_geom_bond_atom_site_label_1
_geom_bond_atom_site_label_2
_geom_bond_distance
_geom_bond_site_symmetry_2
_geom_bond_publ_flag
C1 C2 1.355(4) . ?
C1 N1 1.405(4) . ?
C1 C19 1.432(4) . ?
C2 C3 1.437(4) . ?
C2 C24 1.484(4) . ?
C3 C8 1.405(4) . ?
C3 C4 1.413(4) . ?
C4 C5 1.369(4) . ?
C4 H4 0.9300 . ?
C5 C6 1.374(5) . ?
C5 H5 0.9300 . ?
C6 C7 1.370(4) . ?
C6 H6 0.9300 . ?
C7 C8 1.406(4) . ?
C7 H7 0.9300 . ?
C8 C9 1.457(4) . ?
C9 O1 1.231(3) . ?
C9 N1 1.375(4) . ?
C10 C18 1.339(4) . ?
C10 C11 1.399(4) . ?
C10 N1 1.455(4) . ?
C11 N2 1.372(4) . ?
C11 C15 1.439(4) . ?
C12 N2 1.296(4) . ?
C12 C13 1.376(5) . ?
C12 H12 0.9300 . ?
C13 C14 1.346(5) . ?
C13 H13 0.9300 . ?
C14 C15 1.403(5) . ?
C14 H14 0.9300 . ?
C15 C16 1.394(5) . ?
C16 C17 1.386(5) . ?
C16 H16 0.9300 . ?
C17 C18 1.404(5) . ?
C17 H17 0.9300 . ?
C18 H18 0.9300 . ?
C19 C20 1.192(4) . ?
C20 C21 1.472(4) . ?
C21 O2 1.393(4) . ?
C21 C23 1.458(5) . ?
C21 C22 1.473(5) . ?
C22 H22A 0.9600 . ?
C22 H22B 0.9600 . ?
C22 H22C 0.9600 . ?
C23 H23A 0.9600 . ?
C23 H23B 0.9600 . ?
C23 H23C 0.9600 . ?
C24 C29 1.378(4) . ?
C24 C25 1.387(4) . ?
C25 C26 1.375(5) . ?
C25 H25 0.9300 . ?
C26 C27 1.357(5) . ?
C26 H26 0.9300 . ?
C27 C28 1.358(5) . ?
C27 H27 0.9300 . ?
C28 C29 1.383(4) . ?
C28 H28 0.9300 . ?
C29 H29 0.9300 . ?
O2 H2 0.8200 . ?

loop_
_geom_torsion_atom_site_label_1
_geom_torsion_atom_site_label_2
_geom_torsion_atom_site_label_3
_geom_torsion_atom_site_label_4
_geom_torsion
_geom_torsion_site_symmetry_1
_geom_torsion_site_symmetry_2
_geom_torsion_site_symmetry_3
_geom_torsion_site_symmetry_4
_geom_torsion_publ_flag
N1 C1 C2 C3 -5.9(4) . . . . ?
C19 C1 C2 C3 172.4(3) . . . . ?
N1 C1 C2 C24 173.0(2) . . . . ?
C19 C1 C2 C24 -8.7(4) . . . . ?
C1 C2 C3 C8 2.9(4) . . . . ?
C24 C2 C3 C8 -175.9(3) . . . . ?
C1 C2 C3 C4 -175.8(3) . . . . ?
C24 C2 C3 C4 5.3(4) . . . . ?
C8 C3 C4 C5 -1.3(4) . . . . ?
C2 C3 C4 C5 177.5(3) . . . . ?
C3 C4 C5 C6 0.1(5) . . . . ?
C4 C5 C6 C7 1.2(5) . . . . ?
C5 C6 C7 C8 -1.3(5) . . . . ?
C4 C3 C8 C7 1.2(4) . . . . ?
C2 C3 C8 C7 -177.7(3) . . . . ?
C4 C3 C8 C9 -179.9(3) . . . . ?
C2 C3 C8 C9 1.3(4) . . . . ?
C6 C7 C8 C3 0.1(5) . . . . ?
C6 C7 C8 C9 -178.8(3) . . . . ?
C3 C8 C9 O1 177.4(3) . . . . ?
C7 C8 C9 O1 -3.6(5) . . . . ?
C3 C8 C9 N1 -2.5(4) . . . . ?
C7 C8 C9 N1 176.5(3) . . . . ?
C18 C10 C11 N2 -179.0(3) . . . . ?
N1 C10 C11 N2 -3.9(4) . . . . ?
C18 C10 C11 C15 0.4(4) . . . . ?
N1 C10 C11 C15 175.5(2) . . . . ?
N2 C12 C13 C14 -0.5(6) . . . . ?
C12 C13 C14 C15 -0.7(5) . . . . ?
C13 C14 C15 C16 -178.6(3) . . . . ?
C13 C14 C15 C11 1.8(5) . . . . ?
N2 C11 C15 C16 178.5(3) . . . . ?
C10 C11 C15 C16 -0.9(4) . . . . ?
N2 C11 C15 C14 -1.9(4) . . . . ?
C10 C11 C15 C14 178.8(3) . . . . ?
C14 C15 C16 C17 -179.2(3) . . . . ?
C11 C15 C16 C17 0.4(5) . . . . ?
C15 C16 C17 C18 0.6(5) . . . . ?
C11 C10 C18 C17 0.6(5) . . . . ?
N1 C10 C18 C17 -174.3(3) . . . . ?
C16 C17 C18 C10 -1.1(5) . . . . ?
C1 C2 C24 C29 106.5(4) . . . . ?
C3 C2 C24 C29 -74.6(4) . . . . ?
C1 C2 C24 C25 -72.8(4) . . . . ?
C3 C2 C24 C25 106.1(3) . . . . ?
C29 C24 C25 C26 0.1(5) . . . . ?
C2 C24 C25 C26 179.5(3) . . . . ?
C24 C25 C26 C27 -0.3(6) . . . . ?
C25 C26 C27 C28 0.1(6) . . . . ?
C26 C27 C28 C29 0.3(6) . . . . ?
C25 C24 C29 C28 0.3(5) . . . . ?
C2 C24 C29 C28 -179.1(3) . . . . ?
C27 C28 C29 C24 -0.4(5) . . . . ?
O1 C9 N1 C1 179.6(3) . . . . ?
C8 C9 N1 C1 -0.4(4) . . . . ?
O1 C9 N1 C10 -1.0(4) . . . . ?
C8 C9 N1 C10 178.9(3) . . . . ?
C2 C1 N1 C9 4.8(4) . . . . ?
C19 C1 N1 C9 -173.6(3) . . . . ?
C2 C1 N1 C10 -174.5(3) . . . . ?
C19 C1 N1 C10 7.0(4) . . . . ?
C18 C10 N1 C9 -91.5(4) . . . . ?
C11 C10 N1 C9 93.4(3) . . . . ?
C18 C10 N1 C1 87.8(4) . . . . ?
C11 C10 N1 C1 -87.3(3) . . . . ?
C13 C12 N2 C11 0.4(5) . . . . ?
C10 C11 N2 C12 -179.9(3) . . . . ?
C15 C11 N2 C12 0.8(4) . . . . ?
